data_7214247
loop_
_publ_author_name
'Liu, Jian-Qiang'
'Wu, Jian'
'Wang, Yao-Yu'
'Lin, Jian-Tao'
'Sakiyama, Hiroshi'

_publ_section_title
;
 Different interpenetrated coordination polymers based on flexible
 dicarboxylate ligands: topological diversity and magnetism
;
_journal_issue 15
_journal_name_full CrystEngComm
_journal_page_first 3103
_journal_paper_doi 10.1039/c3ce42338g
_journal_volume 16
_journal_year 2014
_chemical_formula_sum 'C27 H26 Co N2 O8'
_chemical_formula_weight 565.43
_chemical_name_systematic
; 
 ? 
;
_space_group_IT_number 2
_symmetry_cell_setting triclinic
_symmetry_space_group_name_Hall '-P 1'
_symmetry_space_group_name_H-M 'P -1'
_atom_sites_solution_hydrogens geom
_atom_sites_solution_primary direct
_atom_sites_solution_secondary difmap
_audit_creation_method SHELXL-97
_cell_angle_alpha 70.763(2)
_cell_angle_beta 87.595(2)
_cell_angle_gamma 72.381(2)
_cell_formula_units_Z 2
_cell_length_a 9.6092(9)
_cell_length_b 10.6950(11)
_cell_length_c 13.4360(14)
_cell_measurement_reflns_used 4408
_cell_measurement_temperature 298(2)
_cell_measurement_theta_max 25.21
_cell_measurement_theta_min 1.61
_cell_volume 1240.0(2)
_computing_structure_refinement 'SHELXL-97 (Sheldrick, 1997)'
_computing_structure_solution 'SHELXS-97 (Sheldrick, 1990)'
_diffrn_ambient_temperature 298(2)
_diffrn_measured_fraction_theta_full 0.966
_diffrn_measured_fraction_theta_max 0.966
_diffrn_measurement_device_type 'Bruker APEX SMART II'
_diffrn_measurement_method \w
_diffrn_radiation_monochromator graphite
_diffrn_radiation_source 'fine-focus sealed tube'
_diffrn_radiation_type MoK\a
_diffrn_radiation_wavelength 0.71073
_diffrn_reflns_av_R_equivalents 0.0222
_diffrn_reflns_av_sigmaI/netI 0.0688
_diffrn_reflns_limit_h_max 6
_diffrn_reflns_limit_h_min -11
_diffrn_reflns_limit_k_max 13
_diffrn_reflns_limit_k_min -13
_diffrn_reflns_limit_l_max 16
_diffrn_reflns_limit_l_min -14
_diffrn_reflns_number 6740
_diffrn_reflns_theta_full 26.15
_diffrn_reflns_theta_max 26.15
_diffrn_reflns_theta_min 1.61
_diffrn_standards_interval_time 0
_diffrn_standards_number 0
_exptl_absorpt_coefficient_mu 0.748
_exptl_absorpt_correction_T_max 0.8772
_exptl_absorpt_correction_T_min 0.8123
_exptl_absorpt_correction_type multi-scan
_exptl_absorpt_process_details SADABS
_exptl_crystal_colour pink
_exptl_crystal_density_diffrn 1.514
_exptl_crystal_density_method 'not measured'
_exptl_crystal_description block
_exptl_crystal_F_000 586
_exptl_crystal_size_max 0.29
_exptl_crystal_size_mid 0.21
_exptl_crystal_size_min 0.18
_refine_diff_density_max 0.795
_refine_diff_density_min -0.517
_refine_diff_density_rms 0.064
_refine_ls_extinction_method none
_refine_ls_goodness_of_fit_ref 0.956
_refine_ls_hydrogen_treatment constr
_refine_ls_matrix_type full
_refine_ls_number_parameters 346
_refine_ls_number_reflns 4780
_refine_ls_number_restraints 6
_refine_ls_restrained_S_all 0.971
_refine_ls_R_factor_all 0.0702
_refine_ls_R_factor_gt 0.0447
_refine_ls_shift/su_max 0.001
_refine_ls_shift/su_mean 0.001
_refine_ls_structure_factor_coef Fsqd
_refine_ls_weighting_details 'calc w=1/[\s^2^(Fo^2^)+(0.0624P)^2^] where P=(Fo^2^+2Fc^2^)/3'
_refine_ls_weighting_scheme calc
_refine_ls_wR_factor_gt 0.1104
_refine_ls_wR_factor_ref 0.1165
_reflns_number_gt 3057
_reflns_number_total 4780
_reflns_threshold_expression >2sigma(I)
_cod_data_source_file c3ce42338g.txt
_cod_data_source_block 4
_cod_depositor_comments
;
The following automatic conversions were performed:

'_symmetry_cell_setting' value 'Triclinic' changed to 'triclinic'
according to
/usr/data/users/saulius/crontab/automatic-downloads/current/RSC/lib/dictionaries/cif_core.dic
dictionary named 'cif_core.dic' version 2.4.2 from 2011-04-26.

Automatic conversion script
Id: cif_fix_values 2281 2013-09-26 08:29:07Z andrius 
;
_cod_original_sg_symbol_H-M p-1
_cod_database_code 7214247

loop_
_symmetry_equiv_pos_as_xyz
'x, y, z'
'-x, -y, -z'

loop_
_atom_site_label
_atom_site_type_symbol
_atom_site_fract_x
_atom_site_fract_y
_atom_site_fract_z
_atom_site_U_iso_or_equiv
_atom_site_adp_type
_atom_site_occupancy
_atom_site_symmetry_multiplicity
_atom_site_calc_flag
_atom_site_refinement_flags
_atom_site_disorder_assembly
_atom_site_disorder_group
Co1 Co 0.30476(5) 0.34025(4) 0.55651(3) 0.03592(16) Uani 1 1 d . . .
O1 O 0.3972(2) 0.4037(2) 0.65673(17) 0.0452(6) Uani 1 1 d . . .
O2 O 0.2251(2) 0.6000(2) 0.65043(18) 0.0497(6) Uani 1 1 d . . .
O3 O 0.7221(2) 0.5874(2) 0.95595(18) 0.0503(6) Uani 1 1 d . . .
O4 O 0.8494(2) 0.8740(2) 0.96644(17) 0.0467(6) Uani 1 1 d . . .
O5 O 1.0860(2) 1.3232(2) 0.62626(17) 0.0504(6) Uani 1 1 d . . .
O6 O 1.2909(3) 1.1555(2) 0.68027(18) 0.0485(6) Uani 1 1 d . . .
O1W O 0.1985(2) 0.54886(19) 0.47166(16) 0.0454(6) Uani 1 1 d . . .
H1W1 H 0.1159 0.5566 0.4477 0.068 Uiso 1 1 d R . .
H1W2 H 0.1884 0.5965 0.5118 0.068 Uiso 1 1 d R . .
O2W O 1.5163(13) 1.1101(12) 0.8276(11) 0.220(5) Uani 0.50 1 d PU A 1
H21 H 1.4550 1.1348 0.7767 0.264 Uiso 0.50 1 d PR A 1
H22 H 1.5010 1.0426 0.8753 0.264 Uiso 0.50 1 d PR A 1
O2W' O 1.4682(14) 1.0118(12) 0.8945(10) 0.220(5) Uani 0.50 1 d P B 2
H23 H 1.4032 1.0293 0.8476 0.264 Uiso 0.50 1 d PR B 2
H24 H 1.5155 1.0688 0.8715 0.264 Uiso 0.50 1 d PR B 2
N1 N 0.5137(3) 0.2329(2) 0.52179(19) 0.0363(6) Uani 1 1 d . . .
N2 N 0.2605(3) 0.2807(2) 0.42808(19) 0.0386(6) Uani 1 1 d . . .
C1 C 0.3463(3) 0.5127(3) 0.6821(2) 0.0338(7) Uani 1 1 d . . .
C2 C 0.4434(3) 0.5347(3) 0.7552(2) 0.0329(7) Uani 1 1 d . . .
C3 C 0.3879(3) 0.6272(3) 0.8093(2) 0.0372(7) Uani 1 1 d . . .
H3 H 0.2890 0.6775 0.7992 0.045 Uiso 1 1 calc R . .
C4 C 0.4762(4) 0.6470(3) 0.8783(2) 0.0398(8) Uani 1 1 d . . .
H4 H 0.4362 0.7074 0.9157 0.048 Uiso 1 1 calc R . .
C5 C 0.6246(4) 0.5756(3) 0.8909(2) 0.0397(8) Uani 1 1 d . . .
C6 C 0.6807(4) 0.4848(3) 0.8357(3) 0.0491(9) Uani 1 1 d . . .
H6 H 0.7802 0.4367 0.8436 0.059 Uiso 1 1 calc R . .
C7 C 0.5913(4) 0.4649(3) 0.7695(3) 0.0446(8) Uani 1 1 d . . .
H7 H 0.6312 0.4028 0.7334 0.054 Uiso 1 1 calc R . .
C8 C 0.6711(4) 0.6833(3) 1.0121(3) 0.0480(9) Uani 1 1 d . . .
H8A H 0.5934 0.6612 1.0562 0.058 Uiso 1 1 calc R . .
H8B H 0.6330 0.7773 0.9629 0.058 Uiso 1 1 calc R . .
C9 C 0.7992(4) 0.6717(4) 1.0795(3) 0.0545(10) Uani 1 1 d . . .
H9A H 0.7632 0.7218 1.1285 0.065 Uiso 1 1 calc R . .
H9B H 0.8439 0.5747 1.1207 0.065 Uiso 1 1 calc R . .
C10 C 0.9136(4) 0.7269(3) 1.0181(3) 0.0490(9) Uani 1 1 d . . .
H10A H 0.9963 0.7094 1.0651 0.059 Uiso 1 1 calc R . .
H10B H 0.9477 0.6814 0.9662 0.059 Uiso 1 1 calc R . .
C11 C 0.9320(4) 0.9471(3) 0.9024(2) 0.0379(8) Uani 1 1 d . . .
C12 C 0.8584(4) 1.0866(3) 0.8488(3) 0.0451(8) Uani 1 1 d . . .
H12 H 0.7608 1.1242 0.8600 0.054 Uiso 1 1 calc R . .
C13 C 0.9303(3) 1.1688(3) 0.7791(2) 0.0418(8) Uani 1 1 d . . .
H13 H 0.8798 1.2613 0.7425 0.050 Uiso 1 1 calc R . .
C14 C 1.0766(3) 1.1160(3) 0.7626(2) 0.0355(7) Uani 1 1 d . . .
C15 C 1.1547(4) 1.2031(3) 0.6865(2) 0.0375(8) Uani 1 1 d . . .
C16 C 1.1489(4) 0.9774(3) 0.8193(3) 0.0456(8) Uani 1 1 d . . .
H16 H 1.2477 0.9406 0.8108 0.055 Uiso 1 1 calc R . .
C17 C 1.0770(4) 0.8930(3) 0.8883(3) 0.0451(8) Uani 1 1 d . . .
H17 H 1.1270 0.8002 0.9246 0.054 Uiso 1 1 calc R . .
C18 C 0.6404(4) 0.2119(3) 0.5733(3) 0.0428(8) Uani 1 1 d . . .
H18 H 0.6378 0.2518 0.6255 0.051 Uiso 1 1 calc R . .
C19 C 0.7719(4) 0.1348(3) 0.5524(3) 0.0497(9) Uani 1 1 d . . .
H19 H 0.8572 0.1235 0.5891 0.060 Uiso 1 1 calc R . .
C20 C 0.7773(4) 0.0734(3) 0.4761(3) 0.0488(9) Uani 1 1 d . . .
H20 H 0.8661 0.0199 0.4608 0.059 Uiso 1 1 calc R . .
C21 C 0.6494(4) 0.0927(3) 0.4229(2) 0.0423(8) Uani 1 1 d . . .
H21A H 0.6504 0.0520 0.3714 0.051 Uiso 1 1 calc R . .
C22 C 0.5190(3) 0.1735(3) 0.4469(2) 0.0339(7) Uani 1 1 d . . .
C23 C 0.3762(3) 0.2011(3) 0.3941(2) 0.0339(7) Uani 1 1 d . . .
C24 C 0.3605(4) 0.1475(3) 0.3153(2) 0.0441(8) Uani 1 1 d . . .
H24A H 0.4416 0.0909 0.2940 0.053 Uiso 1 1 calc R . .
C25 C 0.2235(4) 0.1795(4) 0.2695(3) 0.0523(9) Uani 1 1 d . . .
H25 H 0.2108 0.1452 0.2164 0.063 Uiso 1 1 calc R . .
C26 C 0.1052(4) 0.2627(4) 0.3027(3) 0.0530(9) Uani 1 1 d . . .
H26 H 0.0115 0.2853 0.2726 0.064 Uiso 1 1 calc R . .
C27 C 0.1280(4) 0.3117(3) 0.3811(3) 0.0483(9) Uani 1 1 d . . .
H27 H 0.0479 0.3691 0.4027 0.058 Uiso 1 1 calc R . .

loop_
_atom_site_aniso_label
_atom_site_aniso_U_11
_atom_site_aniso_U_22
_atom_site_aniso_U_33
_atom_site_aniso_U_23
_atom_site_aniso_U_13
_atom_site_aniso_U_12
Co1 0.0362(3) 0.0368(2) 0.0380(3) -0.01781(19) -0.00116(19) -0.00942(19)
O1 0.0427(14) 0.0429(12) 0.0545(14) -0.0284(11) -0.0106(11) -0.0043(10)
O2 0.0396(14) 0.0510(13) 0.0592(15) -0.0303(12) -0.0131(12) 0.0003(11)
O3 0.0510(15) 0.0579(14) 0.0501(14) -0.0250(12) -0.0114(12) -0.0183(12)
O4 0.0510(15) 0.0464(13) 0.0471(14) -0.0143(11) 0.0030(11) -0.0225(12)
O5 0.0545(16) 0.0470(13) 0.0459(14) -0.0051(11) -0.0064(11) -0.0203(12)
O6 0.0440(15) 0.0495(13) 0.0553(15) -0.0226(12) 0.0110(12) -0.0144(11)
O1W 0.0499(15) 0.0399(12) 0.0472(13) -0.0139(10) -0.0063(11) -0.0142(11)
O2W 0.170(6) 0.239(9) 0.239(9) -0.102(7) -0.078(6) -0.009(6)
O2W' 0.170(6) 0.239(9) 0.239(9) -0.102(7) -0.078(6) -0.009(6)
N1 0.0384(16) 0.0351(13) 0.0397(15) -0.0163(12) -0.0012(12) -0.0128(12)
N2 0.0389(17) 0.0412(14) 0.0367(15) -0.0143(12) -0.0029(13) -0.0114(13)
C1 0.0342(19) 0.0336(16) 0.0328(17) -0.0113(14) 0.0017(14) -0.0090(15)
C2 0.0340(18) 0.0322(15) 0.0337(17) -0.0135(14) 0.0015(14) -0.0091(14)
C3 0.0311(18) 0.0394(16) 0.0411(18) -0.0165(15) 0.0023(14) -0.0074(14)
C4 0.046(2) 0.0384(17) 0.0396(19) -0.0199(15) 0.0029(16) -0.0123(16)
C5 0.043(2) 0.0423(17) 0.0381(18) -0.0138(15) -0.0061(15) -0.0170(16)
C6 0.035(2) 0.0517(19) 0.061(2) -0.0296(18) -0.0096(17) 0.0001(16)
C7 0.038(2) 0.0478(18) 0.054(2) -0.0333(17) -0.0018(16) -0.0030(16)
C8 0.063(2) 0.0510(19) 0.043(2) -0.0208(17) 0.0027(17) -0.0296(18)
C9 0.078(3) 0.059(2) 0.0347(19) -0.0094(17) -0.0080(18) -0.038(2)
C10 0.059(2) 0.0469(19) 0.043(2) -0.0093(16) -0.0130(18) -0.0231(18)
C11 0.046(2) 0.0436(17) 0.0326(17) -0.0170(15) 0.0015(15) -0.0208(16)
C12 0.035(2) 0.0496(19) 0.051(2) -0.0202(17) 0.0006(16) -0.0099(16)
C13 0.042(2) 0.0362(16) 0.045(2) -0.0121(15) -0.0040(16) -0.0084(15)
C14 0.040(2) 0.0375(16) 0.0346(17) -0.0197(14) -0.0020(15) -0.0109(15)
C15 0.051(2) 0.0396(17) 0.0333(18) -0.0217(15) 0.0020(16) -0.0191(16)
C16 0.042(2) 0.0467(19) 0.048(2) -0.0222(17) 0.0048(16) -0.0069(16)
C17 0.049(2) 0.0360(17) 0.044(2) -0.0076(15) 0.0010(17) -0.0100(16)
C18 0.041(2) 0.0485(18) 0.046(2) -0.0242(16) 0.0008(16) -0.0151(16)
C19 0.034(2) 0.053(2) 0.065(2) -0.0257(19) -0.0036(18) -0.0100(17)
C20 0.036(2) 0.050(2) 0.059(2) -0.0244(18) 0.0060(17) -0.0050(16)
C21 0.047(2) 0.0445(18) 0.0393(19) -0.0193(16) 0.0072(16) -0.0139(16)
C22 0.041(2) 0.0320(15) 0.0308(17) -0.0109(13) 0.0037(14) -0.0143(14)
C23 0.0385(19) 0.0345(15) 0.0315(17) -0.0137(14) 0.0055(14) -0.0124(14)
C24 0.052(2) 0.0502(19) 0.0393(19) -0.0249(16) 0.0044(16) -0.0182(17)
C25 0.068(3) 0.062(2) 0.039(2) -0.0243(18) -0.0011(19) -0.030(2)
C26 0.047(2) 0.071(2) 0.048(2) -0.027(2) -0.0076(18) -0.019(2)
C27 0.037(2) 0.060(2) 0.047(2) -0.0218(18) -0.0017(17) -0.0099(17)

loop_
_atom_type_symbol
_atom_type_description
_atom_type_scat_dispersion_real
_atom_type_scat_dispersion_imag
_atom_type_scat_source
C C 0.0033 0.0016 'International Tables Vol C Tables 4.2.6.8 and 6.1.1.4'
H H 0.0000 0.0000 'International Tables Vol C Tables 4.2.6.8 and 6.1.1.4'
N N 0.0061 0.0033 'International Tables Vol C Tables 4.2.6.8 and 6.1.1.4'
O O 0.0106 0.0060 'International Tables Vol C Tables 4.2.6.8 and 6.1.1.4'
Co Co 0.3494 0.9721 'International Tables Vol C Tables 4.2.6.8 and 6.1.1.4'

loop_
_geom_angle_atom_site_label_1
_geom_angle_atom_site_label_2
_geom_angle_atom_site_label_3
_geom_angle
_geom_angle_site_symmetry_1
_geom_angle_site_symmetry_3
O1 Co1 O1W 88.69(8) . .
O1 Co1 N1 90.49(9) . .
O1W Co1 N1 122.34(9) . .
O1 Co1 N2 163.93(10) . .
O1W Co1 N2 90.59(9) . .
N1 Co1 N2 76.36(10) . .
O1 Co1 O6 93.00(9) . 1_445
O1W Co1 O6 146.20(9) . 1_445
N1 Co1 O6 91.41(9) . 1_445
N2 Co1 O6 96.48(9) . 1_445
O1 Co1 O5 104.43(9) . 1_445
O1W Co1 O5 88.51(8) . 1_445
N1 Co1 O5 146.37(8) . 1_445
N2 Co1 O5 91.59(9) . 1_445
O6 Co1 O5 58.39(8) 1_445 1_445
C1 O1 Co1 128.5(2) . .
C5 O3 C8 118.8(3) . .
C11 O4 C10 118.8(3) . .
C15 O5 Co1 87.9(2) . 1_665
C15 O6 Co1 94.23(18) . 1_665
Co1 O1W H1W1 109.5 . .
Co1 O1W H1W2 109.5 . .
H1W1 O1W H1W2 109.5 . .
H21 O2W H22 108.0 . .
H23 O2W' H24 107.7 . .
C18 N1 C22 117.9(3) . .
C18 N1 Co1 125.0(2) . .
C22 N1 Co1 117.0(2) . .
C27 N2 C23 118.0(3) . .
C27 N2 Co1 125.8(2) . .
C23 N2 Co1 116.17(19) . .
O2 C1 O1 124.8(3) . .
O2 C1 C2 119.0(3) . .
O1 C1 C2 116.3(3) . .
C7 C2 C3 117.7(3) . .
C7 C2 C1 121.1(3) . .
C3 C2 C1 121.2(3) . .
C2 C3 C4 121.7(3) . .
C2 C3 H3 119.1 . .
C4 C3 H3 119.1 . .
C5 C4 C3 119.3(3) . .
C5 C4 H4 120.4 . .
C3 C4 H4 120.4 . .
O3 C5 C6 116.4(3) . .
O3 C5 C4 124.5(3) . .
C6 C5 C4 119.2(3) . .
C7 C6 C5 120.7(3) . .
C7 C6 H6 119.7 . .
C5 C6 H6 119.7 . .
C6 C7 C2 121.4(3) . .
C6 C7 H7 119.3 . .
C2 C7 H7 119.3 . .
O3 C8 C9 107.5(3) . .
O3 C8 H8A 110.2 . .
C9 C8 H8A 110.2 . .
O3 C8 H8B 110.2 . .
C9 C8 H8B 110.2 . .
H8A C8 H8B 108.5 . .
C10 C9 C8 114.1(3) . .
C10 C9 H9A 108.7 . .
C8 C9 H9A 108.7 . .
C10 C9 H9B 108.7 . .
C8 C9 H9B 108.7 . .
H9A C9 H9B 107.6 . .
O4 C10 C9 108.0(3) . .
O4 C10 H10A 110.1 . .
C9 C10 H10A 110.1 . .
O4 C10 H10B 110.1 . .
C9 C10 H10B 110.1 . .
H10A C10 H10B 108.4 . .
O4 C11 C17 124.9(3) . .
O4 C11 C12 115.2(3) . .
C17 C11 C12 119.9(3) . .
C13 C12 C11 120.0(3) . .
C13 C12 H12 120.0 . .
C11 C12 H12 120.0 . .
C12 C13 C14 121.1(3) . .
C12 C13 H13 119.5 . .
C14 C13 H13 119.5 . .
C13 C14 C16 117.8(3) . .
C13 C14 C15 121.6(3) . .
C16 C14 C15 120.6(3) . .
O5 C15 O6 119.4(3) . .
O5 C15 C14 120.7(3) . .
O6 C15 C14 119.8(3) . .
C17 C16 C14 121.6(3) . .
C17 C16 H16 119.2 . .
C14 C16 H16 119.2 . .
C11 C17 C16 119.5(3) . .
C11 C17 H17 120.2 . .
C16 C17 H17 120.2 . .
N1 C18 C19 122.9(3) . .
N1 C18 H18 118.6 . .
C19 C18 H18 118.6 . .
C18 C19 C20 119.2(3) . .
C18 C19 H19 120.4 . .
C20 C19 H19 120.4 . .
C21 C20 C19 118.9(3) . .
C21 C20 H20 120.5 . .
C19 C20 H20 120.5 . .
C20 C21 C22 119.2(3) . .
C20 C21 H21A 120.4 . .
C22 C21 H21A 120.4 . .
N1 C22 C21 121.9(3) . .
N1 C22 C23 114.8(3) . .
C21 C22 C23 123.4(3) . .
N2 C23 C24 121.8(3) . .
N2 C23 C22 115.4(3) . .
C24 C23 C22 122.7(3) . .
C25 C24 C23 118.9(3) . .
C25 C24 H24A 120.5 . .
C23 C24 H24A 120.5 . .
C24 C25 C26 119.5(3) . .
C24 C25 H25 120.2 . .
C26 C25 H25 120.2 . .
C27 C26 C25 118.6(3) . .
C27 C26 H26 120.7 . .
C25 C26 H26 120.7 . .
N2 C27 C26 123.1(3) . .
N2 C27 H27 118.5 . .
C26 C27 H27 118.5 . .

loop_
_geom_bond_atom_site_label_1
_geom_bond_atom_site_label_2
_geom_bond_distance
_geom_bond_site_symmetry_2
Co1 O1 2.032(2) .
Co1 O1W 2.0886(19) .
Co1 N1 2.109(3) .
Co1 N2 2.125(2) .
Co1 O6 2.160(2) 1_445
Co1 O5 2.298(2) 1_445
O1 C1 1.272(3) .
O2 C1 1.237(3) .
O3 C5 1.368(3) .
O3 C8 1.427(4) .
O4 C11 1.362(4) .
O4 C10 1.437(3) .
O5 C15 1.259(3) .
O5 Co1 2.298(2) 1_665
O6 C15 1.263(4) .
O6 Co1 2.160(2) 1_665
O1W H1W1 0.8400 .
O1W H1W2 0.8400 .
O2W H21 0.8399 .
O2W H22 0.8400 .
O2W H24 0.6105 .
O2W' H22 0.5234 .
O2W' H23 0.8399 .
O2W' H24 0.8400 .
N1 C18 1.347(4) .
N1 C22 1.347(4) .
N2 C27 1.343(4) .
N2 C23 1.345(4) .
C1 C2 1.500(4) .
C2 C7 1.379(4) .
C2 C3 1.384(4) .
C3 C4 1.388(4) .
C3 H3 0.9300 .
C4 C5 1.386(4) .
C4 H4 0.9300 .
C5 C6 1.381(4) .
C6 C7 1.370(4) .
C6 H6 0.9300 .
C7 H7 0.9300 .
C8 C9 1.509(4) .
C8 H8A 0.9700 .
C8 H8B 0.9700 .
C9 C10 1.494(4) .
C9 H9A 0.9700 .
C9 H9B 0.9700 .
C10 H10A 0.9700 .
C10 H10B 0.9700 .
C11 C17 1.369(4) .
C11 C12 1.393(4) .
C12 C13 1.378(4) .
C12 H12 0.9300 .
C13 C14 1.386(4) .
C13 H13 0.9300 .
C14 C16 1.391(4) .
C14 C15 1.486(4) .
C16 C17 1.387(4) .
C16 H16 0.9300 .
C17 H17 0.9300 .
C18 C19 1.359(4) .
C18 H18 0.9300 .
C19 C20 1.379(4) .
C19 H19 0.9300 .
C20 C21 1.374(4) .
C20 H20 0.9300 .
C21 C22 1.384(4) .
C21 H21A 0.9300 .
C22 C23 1.475(4) .
C23 C24 1.392(4) .
C24 C25 1.374(5) .
C24 H24A 0.9300 .
C25 C26 1.374(5) .
C25 H25 0.9300 .
C26 C27 1.374(4) .
C26 H26 0.9300 .
C27 H27 0.9300 .

loop_
_geom_hbond_atom_site_label_D
_geom_hbond_atom_site_label_H
_geom_hbond_atom_site_label_A
_geom_hbond_distance_DH
_geom_hbond_distance_HA
_geom_hbond_distance_DA
_geom_hbond_angle_DHA
_geom_hbond_site_symmetry_A
O1W H1W2 O2 0.84 1.93 2.671(3) 147.4 .
O1W H1W1 O5 0.84 2.05 2.816(3) 150.8 2_676
O2W H21 O6 0.84 2.00 2.818(12) 165.4 .
O2W' H23 O6 0.84 2.32 3.076(12) 150.6 .

loop_
_geom_torsion_atom_site_label_1
_geom_torsion_atom_site_label_2
_geom_torsion_atom_site_label_3
_geom_torsion_atom_site_label_4
_geom_torsion
_geom_torsion_site_symmetry_1
O1W Co1 O1 C1 29.8(3) .
N1 Co1 O1 C1 152.1(3) .
N2 Co1 O1 C1 117.4(4) .
O6 Co1 O1 C1 -116.5(3) 1_445
O5 Co1 O1 C1 -58.4(3) 1_445
O1 Co1 N1 C18 9.3(2) .
O1W Co1 N1 C18 98.1(2) .
N2 Co1 N1 C18 -180.0(2) .
O6 Co1 N1 C18 -83.7(2) 1_445
O5 Co1 N1 C18 -108.2(2) 1_445
O1 Co1 N1 C22 -175.2(2) .
O1W Co1 N1 C22 -86.5(2) .
N2 Co1 N1 C22 -4.57(19) .
O6 Co1 N1 C22 91.8(2) 1_445
O5 Co1 N1 C22 67.2(3) 1_445
O1 Co1 N2 C27 -142.0(3) .
O1W Co1 N2 C27 -54.7(2) .
N1 Co1 N2 C27 -177.9(3) .
O6 Co1 N2 C27 92.2(3) 1_445
O5 Co1 N2 C27 33.8(2) 1_445
O1 Co1 N2 C23 40.2(4) .
O1W Co1 N2 C23 127.5(2) .
N1 Co1 N2 C23 4.28(19) .
O6 Co1 N2 C23 -85.6(2) 1_445
O5 Co1 N2 C23 -144.0(2) 1_445
Co1 O1 C1 O2 2.0(5) .
Co1 O1 C1 C2 -177.49(18) .
O2 C1 C2 C7 -161.8(3) .
O1 C1 C2 C7 17.7(4) .
O2 C1 C2 C3 17.3(4) .
O1 C1 C2 C3 -163.2(3) .
C7 C2 C3 C4 -1.9(4) .
C1 C2 C3 C4 179.0(3) .
C2 C3 C4 C5 2.1(4) .
C8 O3 C5 C6 177.9(3) .
C8 O3 C5 C4 -2.7(4) .
C3 C4 C5 O3 179.5(3) .
C3 C4 C5 C6 -1.0(4) .
O3 C5 C6 C7 179.3(3) .
C4 C5 C6 C7 -0.2(5) .
C5 C6 C7 C2 0.4(5) .
C3 C2 C7 C6 0.6(5) .
C1 C2 C7 C6 179.8(3) .
C5 O3 C8 C9 178.3(2) .
O3 C8 C9 C10 69.7(3) .
C11 O4 C10 C9 -177.8(2) .
C8 C9 C10 O4 64.6(4) .
C10 O4 C11 C17 -4.7(4) .
C10 O4 C11 C12 175.1(3) .
O4 C11 C12 C13 -177.7(3) .
C17 C11 C12 C13 2.0(5) .
C11 C12 C13 C14 -1.3(5) .
C12 C13 C14 C16 -0.5(5) .
C12 C13 C14 C15 179.1(3) .
Co1 O5 C15 O6 -0.6(3) 1_665
Co1 O5 C15 C14 -179.0(2) 1_665
Co1 O6 C15 O5 0.6(3) 1_665
Co1 O6 C15 C14 179.1(2) 1_665
C13 C14 C15 O5 -7.8(4) .
C16 C14 C15 O5 171.7(3) .
C13 C14 C15 O6 173.7(3) .
C16 C14 C15 O6 -6.7(4) .
C13 C14 C16 C17 1.6(5) .
C15 C14 C16 C17 -177.9(3) .
O4 C11 C17 C16 178.8(3) .
C12 C11 C17 C16 -0.9(5) .
C14 C16 C17 C11 -1.0(5) .
C22 N1 C18 C19 0.5(4) .
Co1 N1 C18 C19 175.9(2) .
N1 C18 C19 C20 -0.8(5) .
C18 C19 C20 C21 0.3(5) .
C19 C20 C21 C22 0.3(5) .
C18 N1 C22 C21 0.2(4) .
Co1 N1 C22 C21 -175.6(2) .
C18 N1 C22 C23 180.0(2) .
Co1 N1 C22 C23 4.2(3) .
C20 C21 C22 N1 -0.6(4) .
C20 C21 C22 C23 179.6(3) .
C27 N2 C23 C24 -2.3(4) .
Co1 N2 C23 C24 175.7(2) .
C27 N2 C23 C22 178.6(2) .
Co1 N2 C23 C22 -3.5(3) .
N1 C22 C23 N2 -0.4(4) .
C21 C22 C23 N2 179.3(3) .
N1 C22 C23 C24 -179.6(3) .
C21 C22 C23 C24 0.2(4) .
N2 C23 C24 C25 1.5(4) .
C22 C23 C24 C25 -179.4(3) .
C23 C24 C25 C26 -0.4(5) .
C24 C25 C26 C27 0.1(5) .
C23 N2 C27 C26 2.0(5) .
Co1 N2 C27 C26 -175.7(2) .
C25 C26 C27 N2 -0.9(5) .
